data_4072402
loop_
_publ_author_name
'Zirngast, Michaela'
'Baumgartner, Judith'
'Marschner, Christoph'

_publ_section_title
;
 Synthesis of Cyclic and Bicyclic Polysilanes of Variable Ring Sizes
;
_journal_issue 24
_journal_name_full Organometallics
_journal_page_first 6472
_journal_paper_doi 10.1021/om800842p
_journal_volume 27
_journal_year 2008
_chemical_formula_sum 'C18 H54 Si10'
_chemical_formula_weight 550.00
_chemical_name_systematic
; 
 ? 
;
_space_group_IT_number 14
_symmetry_cell_setting monoclinic
_symmetry_space_group_name_Hall '-P 2yn'
_symmetry_space_group_name_H-M 'P 1 21/n 1'
_atom_sites_solution_hydrogens geom
_atom_sites_solution_primary direct
_atom_sites_solution_secondary difmap
_audit_creation_method SHELXL-97
_cell_angle_alpha 90.00
_cell_angle_beta 114.73(3)
_cell_angle_gamma 90.00
_cell_formula_units_Z 8
_cell_length_a 18.509(4)
_cell_length_b 21.689(4)
_cell_length_c 19.166(4)
_cell_measurement_reflns_used 5816
_cell_measurement_temperature 100(2)
_cell_measurement_theta_max 52.351
_cell_measurement_theta_min 4.426
_cell_volume 6988(3)
_computing_cell_refinement 'Bruker XSCANS'
_computing_data_collection 'Bruker XSCANS'
_computing_data_reduction 'Bruker SHELXTL'
_computing_molecular_graphics 'Bruker SHELXTL'
_computing_publication_material 'Bruker SHELXTL'
_computing_structure_refinement 'SHELXL-97 (Sheldrick, 1997)'
_computing_structure_solution 'SHELXS-97 (Sheldrick, 1990)'
_diffrn_ambient_temperature 100(2)
_diffrn_measured_fraction_theta_full 1.000
_diffrn_measured_fraction_theta_max 1.000
_diffrn_measurement_device_type 'SMART APEX'
_diffrn_measurement_method '\w scans'
_diffrn_radiation_monochromator graphite
_diffrn_radiation_source 'fine-focus sealed tube'
_diffrn_radiation_type MoK\a
_diffrn_radiation_wavelength 0.71073
_diffrn_reflns_av_R_equivalents 0.0882
_diffrn_reflns_av_sigmaI/netI 0.0785
_diffrn_reflns_limit_h_max 22
_diffrn_reflns_limit_h_min -21
_diffrn_reflns_limit_k_max 25
_diffrn_reflns_limit_k_min -25
_diffrn_reflns_limit_l_max 22
_diffrn_reflns_limit_l_min -22
_diffrn_reflns_number 49989
_diffrn_reflns_theta_full 25.00
_diffrn_reflns_theta_max 25.00
_diffrn_reflns_theta_min 1.28
_exptl_absorpt_coefficient_mu 0.382
_exptl_absorpt_correction_T_max 0.9206
_exptl_absorpt_correction_T_min 0.8559
_exptl_absorpt_correction_type multi-scan
_exptl_absorpt_process_details SADABS
_exptl_crystal_colour colorless
_exptl_crystal_density_diffrn 1.046
_exptl_crystal_density_method 'not measured'
_exptl_crystal_description plates
_exptl_crystal_F_000 2404
_exptl_crystal_size_max 0.42
_exptl_crystal_size_mid 0.35
_exptl_crystal_size_min 0.22
_refine_diff_density_max 0.934
_refine_diff_density_min -0.497
_refine_diff_density_rms 0.104
_refine_ls_extinction_method none
_refine_ls_goodness_of_fit_ref 1.300
_refine_ls_hydrogen_treatment constr
_refine_ls_matrix_type full
_refine_ls_number_parameters 540
_refine_ls_number_reflns 12303
_refine_ls_number_restraints 0
_refine_ls_restrained_S_all 1.300
_refine_ls_R_factor_all 0.1257
_refine_ls_R_factor_gt 0.0993
_refine_ls_shift/su_max 0.005
_refine_ls_shift/su_mean 0.000
_refine_ls_structure_factor_coef Fsqd
_refine_ls_weighting_details 'calc w=1/[\s^2^(Fo^2^)+(0.0510P)^2^+14.9097P] where P=(Fo^2^+2Fc^2^)/3'
_refine_ls_weighting_scheme calc
_refine_ls_wR_factor_gt 0.1772
_refine_ls_wR_factor_ref 0.1874
_reflns_number_gt 9795
_reflns_number_total 12303
_reflns_threshold_expression >2sigma(I)
_cod_data_source_file om800842p_si_001.cif
_cod_data_source_block 8_489j
_cod_original_cell_volume 6988(2)
_cod_original_sg_symbol_H-M P2(1)/n
_cod_database_code 4072402

loop_
_symmetry_equiv_pos_as_xyz
'x, y, z'
'-x+1/2, y+1/2, -z+1/2'
'-x, -y, -z'
'x-1/2, -y-1/2, z-1/2'

loop_
_atom_site_label
_atom_site_type_symbol
_atom_site_fract_x
_atom_site_fract_y
_atom_site_fract_z
_atom_site_U_iso_or_equiv
_atom_site_adp_type
_atom_site_occupancy
_atom_site_symmetry_multiplicity
_atom_site_calc_flag
_atom_site_refinement_flags
Si1 Si 0.24204(9) 0.57361(7) 0.18433(9) 0.0150(3) Uani 1 1 d .
Si2 Si 0.34686(10) 0.64066(7) 0.25850(9) 0.0164(4) Uani 1 1 d .
Si3 Si 0.35691(10) 0.63833(7) 0.38534(9) 0.0200(4) Uani 1 1 d .
Si4 Si 0.28181(10) 0.55328(7) 0.39451(9) 0.0169(4) Uani 1 1 d .
Si5 Si 0.24528(9) 0.50032(7) 0.27743(9) 0.0137(3) Uani 1 1 d .
Si6 Si 0.35148(10) 0.43562(7) 0.28648(9) 0.0181(4) Uani 1 1 d .
Si7 Si 0.34924(10) 0.43386(7) 0.16230(9) 0.0191(4) Uani 1 1 d .
Si8 Si 0.27309(10) 0.51881(7) 0.09435(9) 0.0184(4) Uani 1 1 d .
Si9 Si 0.12488(10) 0.63089(8) 0.12217(10) 0.0224(4) Uani 1 1 d .
Si10 Si 0.13033(10) 0.44126(8) 0.25053(9) 0.0194(4) Uani 1 1 d .
Si11 Si 0.73731(9) 0.24987(7) 0.18327(9) 0.0146(3) Uani 1 1 d .
Si12 Si 0.63431(9) 0.31624(7) 0.18035(9) 0.0156(4) Uani 1 1 d .
Si13 Si 0.63849(10) 0.31451(7) 0.30510(9) 0.0177(4) Uani 1 1 d .
Si14 Si 0.71663(10) 0.22965(7) 0.37031(9) 0.0166(4) Uani 1 1 d .
Si15 Si 0.74343(9) 0.17640(7) 0.27691(9) 0.0135(3) Uani 1 1 d .
Si16 Si 0.63823(10) 0.10880(7) 0.20662(10) 0.0192(4) Uani 1 1 d .
Si17 Si 0.62963(11) 0.10791(8) 0.08024(10) 0.0249(4) Uani 1 1 d .
Si18 Si 0.70061(10) 0.19446(7) 0.06748(9) 0.0200(4) Uani 1 1 d .
Si19 Si 0.85263(10) 0.30828(8) 0.20976(10) 0.0206(4) Uani 1 1 d .
Si20 Si 0.85920(10) 0.11733(8) 0.33628(9) 0.0187(4) Uani 1 1 d .
C1 C 0.4443(3) 0.6160(3) 0.2572(4) 0.0280(15) Uani 1 1 d .
H1A H 0.4472 0.6314 0.2104 0.042 Uiso 1 1 calc R
H1B H 0.4477 0.5709 0.2584 0.042 Uiso 1 1 calc R
H1C H 0.4886 0.6329 0.3023 0.042 Uiso 1 1 calc R
C2 C 0.3304(4) 0.7226(3) 0.2232(4) 0.0288(15) Uani 1 1 d .
H2A H 0.3757 0.7480 0.2561 0.043 Uiso 1 1 calc R
H2B H 0.2816 0.7385 0.2250 0.043 Uiso 1 1 calc R
H2C H 0.3253 0.7240 0.1703 0.043 Uiso 1 1 calc R
C3 C 0.3129(4) 0.7117(3) 0.4041(4) 0.0351(17) Uani 1 1 d .
H3A H 0.3131 0.7098 0.4553 0.053 Uiso 1 1 calc R
H3B H 0.2581 0.7163 0.3653 0.053 Uiso 1 1 calc R
H3C H 0.3446 0.7470 0.4014 0.053 Uiso 1 1 calc R
C4 C 0.4644(4) 0.6358(3) 0.4561(4) 0.0360(17) Uani 1 1 d .
H4A H 0.4922 0.6720 0.4489 0.054 Uiso 1 1 calc R
H4B H 0.4893 0.5983 0.4478 0.054 Uiso 1 1 calc R
H4C H 0.4678 0.6357 0.5085 0.054 Uiso 1 1 calc R
C5 C 0.1913(4) 0.5831(3) 0.4052(3) 0.0242(14) Uani 1 1 d .
H5A H 0.1590 0.5483 0.4082 0.036 Uiso 1 1 calc R
H5B H 0.1598 0.6088 0.3608 0.036 Uiso 1 1 calc R
H5C H 0.2081 0.6078 0.4522 0.036 Uiso 1 1 calc R
C6 C 0.3380(4) 0.5017(3) 0.4789(3) 0.0258(15) Uani 1 1 d .
H6A H 0.3452 0.5229 0.5266 0.039 Uiso 1 1 calc R
H6B H 0.3902 0.4919 0.4800 0.039 Uiso 1 1 calc R
H6C H 0.3079 0.4636 0.4741 0.039 Uiso 1 1 calc R
C7 C 0.4504(4) 0.4663(3) 0.3580(3) 0.0271(15) Uani 1 1 d .
H7A H 0.4550 0.4596 0.4103 0.041 Uiso 1 1 calc R
H7B H 0.4539 0.5105 0.3494 0.041 Uiso 1 1 calc R
H7C H 0.4936 0.4446 0.3515 0.041 Uiso 1 1 calc R
C8 C 0.3408(4) 0.3562(3) 0.3195(4) 0.0287(15) Uani 1 1 d .
H8A H 0.3874 0.3315 0.3259 0.043 Uiso 1 1 calc R
H8B H 0.2928 0.3368 0.2811 0.043 Uiso 1 1 calc R
H8C H 0.3365 0.3589 0.3686 0.043 Uiso 1 1 calc R
C9 C 0.3067(4) 0.3580(3) 0.1150(4) 0.0332(17) Uani 1 1 d .
H9A H 0.3037 0.3577 0.0627 0.050 Uiso 1 1 calc R
H9B H 0.2533 0.3527 0.1129 0.050 Uiso 1 1 calc R
H9C H 0.3411 0.3243 0.1446 0.050 Uiso 1 1 calc R
C10 C 0.4514(4) 0.4428(3) 0.1641(4) 0.0297(16) Uani 1 1 d .
H10A H 0.4816 0.4046 0.1828 0.045 Uiso 1 1 calc R
H10B H 0.4793 0.4769 0.1984 0.045 Uiso 1 1 calc R
H10C H 0.4464 0.4517 0.1121 0.045 Uiso 1 1 calc R
C11 C 0.3312(4) 0.5673(3) 0.0539(4) 0.0294(16) Uani 1 1 d .
H11A H 0.3377 0.5445 0.0128 0.044 Uiso 1 1 calc R
H11B H 0.3836 0.5768 0.0948 0.044 Uiso 1 1 calc R
H11C H 0.3024 0.6057 0.0333 0.044 Uiso 1 1 calc R
C12 C 0.1810(4) 0.4922(3) 0.0098(4) 0.0321(16) Uani 1 1 d .
H12A H 0.1532 0.5280 -0.0210 0.048 Uiso 1 1 calc R
H12B H 0.1457 0.4708 0.0284 0.048 Uiso 1 1 calc R
H12C H 0.1960 0.4640 -0.0218 0.048 Uiso 1 1 calc R
C13 C 0.0998(4) 0.6733(3) 0.1938(4) 0.0326(16) Uani 1 1 d .
H13A H 0.1429 0.7020 0.2226 0.049 Uiso 1 1 calc R
H13B H 0.0931 0.6438 0.2294 0.049 Uiso 1 1 calc R
H13C H 0.0503 0.6963 0.1671 0.049 Uiso 1 1 calc R
C14 C 0.0376(4) 0.5822(3) 0.0612(4) 0.045(2) Uani 1 1 d .
H14A H 0.0363 0.5450 0.0895 0.067 Uiso 1 1 calc R
H14B H 0.0425 0.5706 0.0139 0.067 Uiso 1 1 calc R
H14C H -0.0116 0.6057 0.0481 0.067 Uiso 1 1 calc R
C15 C 0.1392(5) 0.6894(3) 0.0562(4) 0.0400(19) Uani 1 1 d .
H15A H 0.0892 0.7115 0.0280 0.060 Uiso 1 1 calc R
H15B H 0.1552 0.6683 0.0197 0.060 Uiso 1 1 calc R
H15C H 0.1806 0.7188 0.0866 0.060 Uiso 1 1 calc R
C16 C 0.0417(4) 0.4899(3) 0.2357(4) 0.0393(18) Uani 1 1 d .
H16A H -0.0059 0.4638 0.2181 0.059 Uiso 1 1 calc R
H16B H 0.0352 0.5215 0.1970 0.059 Uiso 1 1 calc R
H16C H 0.0495 0.5097 0.2843 0.059 Uiso 1 1 calc R
C17 C 0.1465(4) 0.3910(3) 0.3347(4) 0.0291(16) Uani 1 1 d .
H17A H 0.1574 0.4168 0.3801 0.044 Uiso 1 1 calc R
H17B H 0.1918 0.3637 0.3445 0.044 Uiso 1 1 calc R
H17C H 0.0987 0.3662 0.3239 0.044 Uiso 1 1 calc R
C18 C 0.1059(4) 0.3915(3) 0.1633(4) 0.0287(15) Uani 1 1 d .
H18A H 0.0604 0.3650 0.1562 0.043 Uiso 1 1 calc R
H18B H 0.1519 0.3658 0.1703 0.043 Uiso 1 1 calc R
H18C H 0.0926 0.4177 0.1179 0.043 Uiso 1 1 calc R
C19 C 0.6484(4) 0.3977(3) 0.1534(4) 0.0276(15) Uani 1 1 d .
H19A H 0.6515 0.3975 0.1036 0.041 Uiso 1 1 calc R
H19B H 0.6977 0.4147 0.1926 0.041 Uiso 1 1 calc R
H19C H 0.6033 0.4231 0.1500 0.041 Uiso 1 1 calc R
C20 C 0.5339(4) 0.2897(3) 0.1067(3) 0.0285(15) Uani 1 1 d .
H20A H 0.4918 0.3072 0.1190 0.043 Uiso 1 1 calc R
H20B H 0.5312 0.2446 0.1074 0.043 Uiso 1 1 calc R
H20C H 0.5267 0.3036 0.0555 0.043 Uiso 1 1 calc R
C21 C 0.6819(4) 0.3885(3) 0.3562(4) 0.0347(17) Uani 1 1 d .
H21A H 0.6493 0.4232 0.3272 0.052 Uiso 1 1 calc R
H21B H 0.7362 0.3932 0.3603 0.052 Uiso 1 1 calc R
H21C H 0.6830 0.3876 0.4077 0.052 Uiso 1 1 calc R
C22 C 0.5365(4) 0.3060(3) 0.3038(4) 0.0345(17) Uani 1 1 d .
H22A H 0.5415 0.3019 0.3565 0.052 Uiso 1 1 calc R
H22B H 0.5106 0.2692 0.2742 0.052 Uiso 1 1 calc R
H22C H 0.5045 0.3425 0.2799 0.052 Uiso 1 1 calc R
C23 C 0.6604(4) 0.1793(3) 0.4109(3) 0.0224(14) Uani 1 1 d .
H23A H 0.6895 0.1407 0.4297 0.034 Uiso 1 1 calc R
H23B H 0.6075 0.1703 0.3706 0.034 Uiso 1 1 calc R
H23C H 0.6549 0.2009 0.4534 0.034 Uiso 1 1 calc R
C24 C 0.8103(4) 0.2577(3) 0.4523(3) 0.0272(15) Uani 1 1 d .
H24A H 0.7966 0.2769 0.4915 0.041 Uiso 1 1 calc R
H24B H 0.8369 0.2879 0.4331 0.041 Uiso 1 1 calc R
H24C H 0.8460 0.2227 0.4749 0.041 Uiso 1 1 calc R
C25 C 0.5404(4) 0.1350(3) 0.2045(4) 0.0324(16) Uani 1 1 d .
H25A H 0.4968 0.1138 0.1629 0.049 Uiso 1 1 calc R
H25B H 0.5349 0.1796 0.1960 0.049 Uiso 1 1 calc R
H25C H 0.5386 0.1251 0.2537 0.049 Uiso 1 1 calc R
C26 C 0.6536(4) 0.0288(3) 0.2463(4) 0.0299(16) Uani 1 1 d .
H26A H 0.6567 0.0296 0.2986 0.045 Uiso 1 1 calc R
H26B H 0.7032 0.0121 0.2472 0.045 Uiso 1 1 calc R
H26C H 0.6089 0.0027 0.2138 0.045 Uiso 1 1 calc R
C27 C 0.6740(4) 0.0344(3) 0.0626(4) 0.0369(18) Uani 1 1 d .
H27A H 0.6477 -0.0011 0.0736 0.055 Uiso 1 1 calc R
H27B H 0.7310 0.0333 0.0962 0.055 Uiso 1 1 calc R
H27C H 0.6664 0.0330 0.0088 0.055 Uiso 1 1 calc R
C28 C 0.5218(4) 0.1104(4) 0.0090(4) 0.047(2) Uani 1 1 d .
H28A H 0.5185 0.1104 -0.0433 0.070 Uiso 1 1 calc R
H28B H 0.4969 0.1479 0.0173 0.070 Uiso 1 1 calc R
H28C H 0.4940 0.0741 0.0162 0.070 Uiso 1 1 calc R
C29 C 0.7905(4) 0.1667(3) 0.0545(4) 0.0315(16) Uani 1 1 d .
H29A H 0.7737 0.1379 0.0111 0.047 Uiso 1 1 calc R
H29B H 0.8268 0.1456 0.1013 0.047 Uiso 1 1 calc R
H29C H 0.8177 0.2019 0.0443 0.047 Uiso 1 1 calc R
C30 C 0.9348(4) 0.2613(3) 0.2054(4) 0.0419(19) Uani 1 1 d .
H30A H 0.9857 0.2821 0.2341 0.063 Uiso 1 1 calc R
H30B H 0.9264 0.2564 0.1517 0.063 Uiso 1 1 calc R
H30C H 0.9355 0.2206 0.2279 0.063 Uiso 1 1 calc R
C31 C 0.8330(4) 0.3699(3) 0.1359(4) 0.0297(16) Uani 1 1 d .
H31A H 0.7988 0.4016 0.1427 0.045 Uiso 1 1 calc R
H31B H 0.8065 0.3519 0.0845 0.045 Uiso 1 1 calc R
H31C H 0.8835 0.3886 0.1419 0.045 Uiso 1 1 calc R
C32 C 0.8886(4) 0.3455(3) 0.3063(4) 0.0307(16) Uani 1 1 d .
H32A H 0.9060 0.3136 0.3463 0.046 Uiso 1 1 calc R
H32B H 0.8454 0.3695 0.3098 0.046 Uiso 1 1 calc R
H32C H 0.9333 0.3729 0.3137 0.046 Uiso 1 1 calc R
C33 C 0.8730(4) 0.0647(3) 0.2648(4) 0.0257(15) Uani 1 1 d .
H33A H 0.8871 0.0892 0.2293 0.039 Uiso 1 1 calc R
H33B H 0.8235 0.0423 0.2359 0.039 Uiso 1 1 calc R
H33C H 0.9158 0.0353 0.2921 0.039 Uiso 1 1 calc R
C36 C 0.8491(4) 0.0689(3) 0.4143(4) 0.0334(17) Uani 1 1 d .
C34 C 0.6406(5) 0.2423(3) -0.0193(3) 0.0368(18) Uani 1 1 d .
H34A H 0.6708 0.2792 -0.0200 0.055 Uiso 1 1 calc R
H34B H 0.5905 0.2545 -0.0173 0.055 Uiso 1 1 calc R
H34C H 0.6291 0.2181 -0.0660 0.055 Uiso 1 1 calc R
C35 C 0.9498(4) 0.1664(3) 0.3840(4) 0.0315(16) Uani 1 1 d .
H35A H 0.9966 0.1399 0.4087 0.047 Uiso 1 1 calc R
H35B H 0.9435 0.1925 0.4228 0.047 Uiso 1 1 calc R
H35C H 0.9568 0.1924 0.3455 0.047 Uiso 1 1 calc R

loop_
_atom_site_aniso_label
_atom_site_aniso_U_11
_atom_site_aniso_U_22
_atom_site_aniso_U_33
_atom_site_aniso_U_23
_atom_site_aniso_U_13
_atom_site_aniso_U_12
Si1 0.0176(9) 0.0121(8) 0.0159(8) -0.0016(6) 0.0077(7) -0.0004(7)
Si2 0.0177(9) 0.0147(8) 0.0187(9) -0.0011(7) 0.0095(7) -0.0018(7)
Si3 0.0266(10) 0.0151(8) 0.0189(9) -0.0048(7) 0.0101(8) -0.0006(7)
Si4 0.0198(9) 0.0169(8) 0.0159(8) -0.0019(7) 0.0094(7) 0.0011(7)
Si5 0.0146(8) 0.0125(8) 0.0155(8) -0.0004(6) 0.0077(7) -0.0001(6)
Si6 0.0179(9) 0.0160(8) 0.0204(9) -0.0007(7) 0.0080(7) 0.0030(7)
Si7 0.0232(9) 0.0157(8) 0.0216(9) -0.0045(7) 0.0124(8) -0.0005(7)
Si8 0.0272(10) 0.0148(8) 0.0148(8) -0.0002(7) 0.0105(7) 0.0012(7)
Si9 0.0208(9) 0.0231(9) 0.0204(9) 0.0033(7) 0.0056(7) 0.0033(7)
Si10 0.0200(9) 0.0196(9) 0.0217(9) -0.0017(7) 0.0119(8) -0.0044(7)
Si11 0.0176(9) 0.0130(8) 0.0152(8) -0.0015(6) 0.0090(7) 0.0008(7)
Si12 0.0177(9) 0.0148(8) 0.0156(8) 0.0014(7) 0.0082(7) 0.0017(7)
Si13 0.0241(9) 0.0144(8) 0.0189(9) -0.0002(7) 0.0132(7) 0.0027(7)
Si14 0.0225(9) 0.0142(8) 0.0152(8) -0.0005(7) 0.0101(7) 0.0030(7)
Si15 0.0163(8) 0.0113(8) 0.0133(8) 0.0004(6) 0.0065(7) 0.0015(7)
Si16 0.0187(9) 0.0163(9) 0.0241(9) -0.0019(7) 0.0105(8) 0.0000(7)
Si17 0.0295(10) 0.0210(9) 0.0209(9) -0.0054(7) 0.0072(8) -0.0016(8)
Si18 0.0302(10) 0.0155(8) 0.0170(9) 0.0001(7) 0.0128(8) 0.0031(7)
Si19 0.0190(9) 0.0204(9) 0.0250(9) 0.0004(7) 0.0119(8) -0.0012(7)
Si20 0.0186(9) 0.0199(9) 0.0170(9) 0.0032(7) 0.0069(7) 0.0052(7)
C1 0.017(3) 0.033(4) 0.037(4) -0.008(3) 0.014(3) -0.004(3)
C2 0.030(4) 0.019(3) 0.034(4) 0.003(3) 0.010(3) -0.005(3)
C3 0.049(5) 0.019(4) 0.045(4) -0.012(3) 0.027(4) -0.001(3)
C4 0.030(4) 0.038(4) 0.029(4) -0.002(3) 0.002(3) -0.011(3)
C5 0.027(4) 0.025(3) 0.023(3) -0.002(3) 0.013(3) 0.003(3)
C6 0.029(4) 0.028(4) 0.018(3) -0.001(3) 0.007(3) 0.003(3)
C7 0.026(4) 0.028(4) 0.024(4) 0.003(3) 0.007(3) 0.003(3)
C8 0.031(4) 0.016(3) 0.045(4) 0.006(3) 0.023(3) 0.004(3)
C9 0.042(4) 0.028(4) 0.030(4) -0.010(3) 0.015(3) -0.009(3)
C10 0.031(4) 0.028(4) 0.038(4) 0.000(3) 0.022(3) -0.002(3)
C11 0.041(4) 0.027(4) 0.027(4) -0.001(3) 0.022(3) -0.005(3)
C12 0.048(5) 0.019(3) 0.024(4) -0.008(3) 0.011(3) -0.004(3)
C13 0.031(4) 0.034(4) 0.040(4) 0.000(3) 0.022(3) 0.008(3)
C14 0.029(4) 0.048(5) 0.036(4) -0.003(4) -0.008(3) 0.000(4)
C15 0.054(5) 0.041(4) 0.027(4) 0.019(3) 0.020(4) 0.017(4)
C16 0.026(4) 0.035(4) 0.064(5) 0.002(4) 0.025(4) -0.001(3)
C17 0.035(4) 0.034(4) 0.026(4) -0.001(3) 0.020(3) -0.006(3)
C18 0.028(4) 0.027(4) 0.028(4) -0.007(3) 0.009(3) -0.009(3)
C19 0.037(4) 0.019(3) 0.038(4) 0.010(3) 0.027(3) 0.009(3)
C20 0.020(4) 0.038(4) 0.023(3) -0.009(3) 0.005(3) 0.007(3)
C21 0.053(5) 0.018(3) 0.027(4) -0.004(3) 0.011(3) 0.001(3)
C22 0.032(4) 0.038(4) 0.047(4) 0.018(3) 0.029(4) 0.018(3)
C23 0.029(4) 0.024(3) 0.018(3) 0.008(3) 0.013(3) 0.005(3)
C24 0.028(4) 0.034(4) 0.020(3) -0.002(3) 0.009(3) 0.001(3)
C25 0.020(4) 0.036(4) 0.041(4) 0.007(3) 0.012(3) 0.002(3)
C26 0.032(4) 0.022(3) 0.038(4) 0.002(3) 0.017(3) -0.003(3)
C27 0.055(5) 0.024(4) 0.041(4) -0.006(3) 0.030(4) -0.004(3)
C28 0.042(5) 0.049(5) 0.032(4) -0.003(4) 0.000(4) -0.006(4)
C29 0.039(4) 0.029(4) 0.035(4) -0.005(3) 0.024(3) 0.005(3)
C30 0.037(4) 0.041(4) 0.054(5) 0.016(4) 0.026(4) 0.010(4)
C31 0.032(4) 0.028(4) 0.035(4) -0.003(3) 0.019(3) -0.005(3)
C32 0.030(4) 0.032(4) 0.030(4) -0.005(3) 0.013(3) -0.008(3)
C33 0.021(3) 0.028(4) 0.034(4) -0.003(3) 0.018(3) 0.007(3)
C36 0.042(4) 0.035(4) 0.028(4) 0.018(3) 0.020(3) 0.012(3)
C34 0.063(5) 0.024(4) 0.017(3) 0.004(3) 0.011(3) 0.010(4)
C35 0.021(4) 0.040(4) 0.028(4) -0.002(3) 0.005(3) 0.005(3)

loop_
_atom_type_symbol
_atom_type_description
_atom_type_scat_dispersion_real
_atom_type_scat_dispersion_imag
_atom_type_scat_source
C C 0.0033 0.0016 'International Tables Vol C Tables 4.2.6.8 and 6.1.1.4'
H H 0.0000 0.0000 'International Tables Vol C Tables 4.2.6.8 and 6.1.1.4'
Si Si 0.0817 0.0704 'International Tables Vol C Tables 4.2.6.8 and 6.1.1.4'

loop_
_geom_angle_atom_site_label_1
_geom_angle_atom_site_label_2
_geom_angle_atom_site_label_3
_geom_angle
Si9 Si1 Si8 110.63(9)
Si9 Si1 Si2 109.34(9)
Si8 Si1 Si2 111.12(9)
Si9 Si1 Si5 117.65(9)
Si8 Si1 Si5 105.99(8)
Si2 Si1 Si5 101.76(8)
C2 Si2 C1 106.0(3)
C2 Si2 Si3 108.8(2)
C1 Si2 Si3 110.0(2)
C2 Si2 Si1 113.3(2)
C1 Si2 Si1 111.4(2)
Si3 Si2 Si1 107.29(9)
C4 Si3 C3 107.3(3)
C4 Si3 Si2 110.3(2)
C3 Si3 Si2 108.9(2)
C4 Si3 Si4 113.7(2)
C3 Si3 Si4 109.3(2)
Si2 Si3 Si4 107.37(8)
C6 Si4 C5 107.9(3)
C6 Si4 Si5 111.4(2)
C5 Si4 Si5 110.9(2)
C6 Si4 Si3 113.4(2)
C5 Si4 Si3 108.5(2)
Si5 Si4 Si3 104.69(8)
Si10 Si5 Si4 110.35(8)
Si10 Si5 Si6 109.98(8)
Si4 Si5 Si6 108.76(9)
Si10 Si5 Si1 117.71(9)
Si4 Si5 Si1 107.27(8)
Si6 Si5 Si1 102.23(8)
C8 Si6 C7 106.6(3)
C8 Si6 Si5 111.6(2)
C7 Si6 Si5 111.6(2)
C8 Si6 Si7 111.4(2)
C7 Si6 Si7 109.9(2)
Si5 Si6 Si7 105.80(9)
C9 Si7 C10 108.2(3)
C9 Si7 Si8 112.6(2)
C10 Si7 Si8 107.0(2)
C9 Si7 Si6 109.1(2)
C10 Si7 Si6 112.6(2)
Si8 Si7 Si6 107.38(8)
C12 Si8 C11 106.5(3)
C12 Si8 Si7 110.7(2)
C11 Si8 Si7 110.6(2)
C12 Si8 Si1 111.9(2)
C11 Si8 Si1 112.0(2)
Si7 Si8 Si1 105.25(8)
C13 Si9 C14 108.8(3)
C13 Si9 C15 108.0(3)
C14 Si9 C15 106.7(3)
C13 Si9 Si1 110.4(2)
C14 Si9 Si1 113.0(2)
C15 Si9 Si1 109.7(2)
C17 Si10 C16 105.9(3)
C17 Si10 C18 109.0(3)
C16 Si10 C18 108.6(3)
C17 Si10 Si5 109.0(2)
C16 Si10 Si5 112.5(2)
C18 Si10 Si5 111.6(2)
Si19 Si11 Si18 110.87(9)
Si19 Si11 Si15 116.65(9)
Si18 Si11 Si15 105.89(8)
Si19 Si11 Si12 109.07(8)
Si18 Si11 Si12 112.01(9)
Si15 Si11 Si12 102.09(8)
C19 Si12 C20 106.6(3)
C19 Si12 Si13 110.0(2)
C20 Si12 Si13 110.9(2)
C19 Si12 Si11 111.9(2)
C20 Si12 Si11 111.2(2)
Si13 Si12 Si11 106.34(8)
C21 Si13 C22 107.4(3)
C21 Si13 Si14 111.0(2)
C22 Si13 Si14 108.7(2)
C21 Si13 Si12 109.9(2)
C22 Si13 Si12 112.3(2)
Si14 Si13 Si12 107.65(8)
C23 Si14 C24 108.4(3)
C23 Si14 Si15 111.0(2)
C24 Si14 Si15 112.3(2)
C23 Si14 Si13 110.4(2)
C24 Si14 Si13 109.7(2)
Si15 Si14 Si13 104.99(8)
Si20 Si15 Si14 109.90(9)
Si20 Si15 Si16 107.83(9)
Si14 Si15 Si16 110.71(9)
Si20 Si15 Si11 118.71(9)
Si14 Si15 Si11 106.75(8)
Si16 Si15 Si11 102.67(8)
C26 Si16 C25 105.7(3)
C26 Si16 Si15 113.4(2)
C25 Si16 Si15 112.4(2)
C26 Si16 Si17 110.1(2)
C25 Si16 Si17 109.2(2)
Si15 Si16 Si17 106.04(9)
C27 Si17 C28 107.6(3)
C27 Si17 Si16 110.1(2)
C28 Si17 Si16 109.8(3)
C27 Si17 Si18 110.5(2)
C28 Si17 Si18 111.6(3)
Si16 Si17 Si18 107.35(9)
C34 Si18 C29 106.7(3)
C34 Si18 Si11 112.5(2)
C29 Si18 Si11 111.4(2)
C34 Si18 Si17 112.5(2)
C29 Si18 Si17 108.7(2)
Si11 Si18 Si17 105.14(8)
C30 Si19 C32 108.8(3)
C30 Si19 C31 105.1(3)
C32 Si19 C31 108.5(3)
C30 Si19 Si11 112.4(3)
C32 Si19 Si11 111.3(2)
C31 Si19 Si11 110.6(2)
C35 Si20 C33 109.5(3)
C35 Si20 C36 107.0(3)
C33 Si20 C36 109.0(3)
C35 Si20 Si15 112.2(2)
C33 Si20 Si15 110.7(2)
C36 Si20 Si15 108.3(2)

loop_
_geom_bond_atom_site_label_1
_geom_bond_atom_site_label_2
_geom_bond_distance
Si1 Si9 2.346(2)
Si1 Si8 2.355(2)
Si1 Si2 2.365(2)
Si1 Si5 2.372(2)
Si2 C2 1.880(6)
Si2 C1 1.892(6)
Si2 Si3 2.360(2)
Si3 C4 1.883(7)
Si3 C3 1.889(6)
Si3 Si4 2.360(2)
Si4 C6 1.882(6)
Si4 C5 1.885(6)
Si4 Si5 2.354(2)
Si5 Si10 2.348(2)
Si5 Si6 2.362(2)
Si6 C8 1.873(6)
Si6 C7 1.890(6)
Si6 Si7 2.363(2)
Si7 C9 1.884(6)
Si7 C10 1.887(6)
Si7 Si8 2.354(2)
Si8 C12 1.885(6)
Si8 C11 1.886(6)
Si9 C13 1.864(6)
Si9 C14 1.873(7)
Si9 C15 1.887(7)
Si10 C17 1.865(6)
Si10 C16 1.868(7)
Si10 C18 1.879(6)
Si11 Si19 2.348(2)
Si11 Si18 2.360(2)
Si11 Si15 2.367(2)
Si11 Si12 2.371(2)
Si12 C19 1.889(6)
Si12 C20 1.893(6)
Si12 Si13 2.360(2)
Si13 C21 1.876(6)
Si13 C22 1.886(6)
Si13 Si14 2.351(2)
Si14 C23 1.886(6)
Si14 C24 1.888(6)
Si14 Si15 2.351(2)
Si15 Si20 2.342(2)
Si15 Si16 2.358(2)
Si16 C26 1.868(6)
Si16 C25 1.882(6)
Si16 Si17 2.360(2)
Si17 C27 1.887(7)
Si17 C28 1.890(7)
Si17 Si18 2.362(2)
Si18 C34 1.880(6)
Si18 C29 1.881(6)
Si19 C30 1.862(7)
Si19 C32 1.868(6)
Si19 C31 1.869(6)
Si20 C35 1.870(7)
Si20 C33 1.880(6)
Si20 C36 1.899(6)

loop_
_geom_torsion_atom_site_label_1
_geom_torsion_atom_site_label_2
_geom_torsion_atom_site_label_3
_geom_torsion_atom_site_label_4
_geom_torsion
Si9 Si1 Si2 C2 -24.1(3)
Si8 Si1 Si2 C2 98.3(2)
Si5 Si1 Si2 C2 -149.2(2)
Si9 Si1 Si2 C1 -143.5(2)
Si8 Si1 Si2 C1 -21.1(2)
Si5 Si1 Si2 C1 91.4(2)
Si9 Si1 Si2 Si3 95.97(10)
Si8 Si1 Si2 Si3 -141.62(9)
Si5 Si1 Si2 Si3 -29.16(10)
C2 Si2 Si3 C4 -99.0(3)
C1 Si2 Si3 C4 16.7(3)
Si1 Si2 Si3 C4 138.0(2)
C2 Si2 Si3 C3 18.5(3)
C1 Si2 Si3 C3 134.2(3)
Si1 Si2 Si3 C3 -104.4(2)
C2 Si2 Si3 Si4 136.7(2)
C1 Si2 Si3 Si4 -107.7(2)
Si1 Si2 Si3 Si4 13.72(11)
C4 Si3 Si4 C6 7.2(3)
C3 Si3 Si4 C6 -112.6(3)
Si2 Si3 Si4 C6 129.5(2)
C4 Si3 Si4 C5 127.1(3)
C3 Si3 Si4 C5 7.2(3)
Si2 Si3 Si4 C5 -110.7(2)
C4 Si3 Si4 Si5 -114.4(3)
C3 Si3 Si4 Si5 125.8(2)
Si2 Si3 Si4 Si5 7.85(11)
C6 Si4 Si5 Si10 80.9(2)
C5 Si4 Si5 Si10 -39.3(2)
Si3 Si4 Si5 Si10 -156.15(9)
C6 Si4 Si5 Si6 -39.8(2)
C5 Si4 Si5 Si6 -160.0(2)
Si3 Si4 Si5 Si6 83.12(10)
C6 Si4 Si5 Si1 -149.7(2)
C5 Si4 Si5 Si1 90.1(2)
Si3 Si4 Si5 Si1 -26.75(10)
Si9 Si1 Si5 Si10 40.26(13)
Si8 Si1 Si5 Si10 -84.07(11)
Si2 Si1 Si5 Si10 159.66(9)
Si9 Si1 Si5 Si4 -84.82(11)
Si8 Si1 Si5 Si4 150.85(8)
Si2 Si1 Si5 Si4 34.58(10)
Si9 Si1 Si5 Si6 160.85(9)
Si8 Si1 Si5 Si6 36.51(10)
Si2 Si1 Si5 Si6 -79.75(9)
Si10 Si5 Si6 C8 -28.6(3)
Si4 Si5 Si6 C8 92.4(2)
Si1 Si5 Si6 C8 -154.4(2)
Si10 Si5 Si6 C7 -147.7(2)
Si4 Si5 Si6 C7 -26.8(2)
Si1 Si5 Si6 C7 86.5(2)
Si10 Si5 Si6 Si7 92.83(10)
Si4 Si5 Si6 Si7 -146.21(8)
Si1 Si5 Si6 Si7 -32.98(10)
C8 Si6 Si7 C9 17.0(3)
C7 Si6 Si7 C9 134.9(3)
Si5 Si6 Si7 C9 -104.5(2)
C8 Si6 Si7 C10 -103.1(3)
C7 Si6 Si7 C10 14.8(3)
Si5 Si6 Si7 C10 135.4(2)
C8 Si6 Si7 Si8 139.3(2)
C7 Si6 Si7 Si8 -102.8(2)
Si5 Si6 Si7 Si8 17.81(11)
C9 Si7 Si8 C12 3.9(3)
C10 Si7 Si8 C12 122.7(3)
Si6 Si7 Si8 C12 -116.1(2)
C9 Si7 Si8 C11 -113.8(3)
C10 Si7 Si8 C11 5.0(3)
Si6 Si7 Si8 C11 126.1(2)
C9 Si7 Si8 Si1 125.0(2)
C10 Si7 Si8 Si1 -116.2(2)
Si6 Si7 Si8 Si1 4.97(11)
Si9 Si1 Si8 C12 -34.3(2)
Si2 Si1 Si8 C12 -155.9(2)
Si5 Si1 Si8 C12 94.3(2)
Si9 Si1 Si8 C11 85.3(2)
Si2 Si1 Si8 C11 -36.4(3)
Si5 Si1 Si8 C11 -146.1(2)
Si9 Si1 Si8 Si7 -154.52(9)
Si2 Si1 Si8 Si7 83.83(10)
Si5 Si1 Si8 Si7 -25.93(10)
Si8 Si1 Si9 C13 179.2(2)
Si2 Si1 Si9 C13 -58.1(3)
Si5 Si1 Si9 C13 57.2(3)
Si8 Si1 Si9 C14 57.0(3)
Si2 Si1 Si9 C14 179.7(3)
Si5 Si1 Si9 C14 -64.9(3)
Si8 Si1 Si9 C15 -61.8(3)
Si2 Si1 Si9 C15 60.9(3)
Si5 Si1 Si9 C15 176.2(3)
Si4 Si5 Si10 C17 -53.2(2)
Si6 Si5 Si10 C17 66.8(2)
Si1 Si5 Si10 C17 -176.7(2)
Si4 Si5 Si10 C16 64.0(3)
Si6 Si5 Si10 C16 -176.0(3)
Si1 Si5 Si10 C16 -59.5(3)
Si4 Si5 Si10 C18 -173.6(2)
Si6 Si5 Si10 C18 -53.6(2)
Si1 Si5 Si10 C18 62.8(2)
Si19 Si11 Si12 C19 26.6(2)
Si18 Si11 Si12 C19 -96.5(2)
Si15 Si11 Si12 C19 150.6(2)
Si19 Si11 Si12 C20 145.6(2)
Si18 Si11 Si12 C20 22.5(2)
Si15 Si11 Si12 C20 -90.4(2)
Si19 Si11 Si12 Si13 -93.54(10)
Si18 Si11 Si12 Si13 143.34(9)
Si15 Si11 Si12 Si13 30.47(10)
C19 Si12 Si13 C21 -15.5(3)
C20 Si12 Si13 C21 -133.1(3)
Si11 Si12 Si13 C21 105.8(3)
C19 Si12 Si13 C22 104.0(3)
C20 Si12 Si13 C22 -13.7(3)
Si11 Si12 Si13 C22 -134.7(2)
C19 Si12 Si13 Si14 -136.4(2)
C20 Si12 Si13 Si14 105.9(2)
Si11 Si12 Si13 Si14 -15.13(11)
C21 Si13 Si14 C23 113.2(3)
C22 Si13 Si14 C23 -4.7(3)
Si12 Si13 Si14 C23 -126.5(2)
C21 Si13 Si14 C24 -6.3(3)
C22 Si13 Si14 C24 -124.1(3)
Si12 Si13 Si14 C24 114.0(2)
C21 Si13 Si14 Si15 -127.1(3)
C22 Si13 Si14 Si15 115.1(3)
Si12 Si13 Si14 Si15 -6.80(11)
C23 Si14 Si15 Si20 -84.2(2)
C24 Si14 Si15 Si20 37.3(2)
Si13 Si14 Si15 Si20 156.42(9)
C23 Si14 Si15 Si16 34.8(2)
C24 Si14 Si15 Si16 156.3(2)
Si13 Si14 Si15 Si16 -84.57(10)
C23 Si14 Si15 Si11 145.8(2)
C24 Si14 Si15 Si11 -92.7(2)
Si13 Si14 Si15 Si11 26.45(11)
Si19 Si11 Si15 Si20 -41.24(13)
Si18 Si11 Si15 Si20 82.62(11)
Si12 Si11 Si15 Si20 -160.02(9)
Si19 Si11 Si15 Si14 83.51(11)
Si18 Si11 Si15 Si14 -152.63(8)
Si12 Si11 Si15 Si14 -35.27(10)
Si19 Si11 Si15 Si16 -159.99(9)
Si18 Si11 Si15 Si16 -36.13(10)
Si12 Si11 Si15 Si16 81.23(9)
Si20 Si15 Si16 C26 26.9(2)
Si14 Si15 Si16 C26 -93.4(2)
Si11 Si15 Si16 C26 153.0(2)
Si20 Si15 Si16 C25 146.6(2)
Si14 Si15 Si16 C25 26.4(3)
Si11 Si15 Si16 C25 -87.2(2)
Si20 Si15 Si16 Si17 -94.05(10)
Si14 Si15 Si16 Si17 145.70(9)
Si11 Si15 Si16 Si17 32.07(10)
C26 Si16 Si17 C27 -19.2(3)
C25 Si16 Si17 C27 -134.8(3)
Si15 Si16 Si17 C27 103.8(3)
C26 Si16 Si17 C28 99.0(3)
C25 Si16 Si17 C28 -16.6(4)
Si15 Si16 Si17 C28 -138.0(3)
C26 Si16 Si17 Si18 -139.5(2)
C25 Si16 Si17 Si18 104.9(2)
Si15 Si16 Si17 Si18 -16.50(11)
Si19 Si11 Si18 C34 -83.7(3)
Si15 Si11 Si18 C34 148.9(3)
Si12 Si11 Si18 C34 38.4(3)
Si19 Si11 Si18 C29 36.1(2)
Si15 Si11 Si18 C29 -91.3(2)
Si12 Si11 Si18 C29 158.2(2)
Si19 Si11 Si18 Si17 153.64(9)
Si15 Si11 Si18 Si17 26.23(11)
Si12 Si11 Si18 Si17 -84.26(10)
C27 Si17 Si18 C34 111.3(3)
C28 Si17 Si18 C34 -8.3(4)
Si16 Si17 Si18 C34 -128.7(2)
C27 Si17 Si18 C29 -6.6(3)
C28 Si17 Si18 C29 -126.3(4)
Si16 Si17 Si18 C29 113.4(2)
C27 Si17 Si18 Si11 -126.0(3)
C28 Si17 Si18 Si11 114.4(3)
Si16 Si17 Si18 Si11 -5.96(11)
Si18 Si11 Si19 C30 -51.5(3)
Si15 Si11 Si19 C30 69.8(3)
Si12 Si11 Si19 C30 -175.3(3)
Si18 Si11 Si19 C32 -173.8(2)
Si15 Si11 Si19 C32 -52.5(3)
Si12 Si11 Si19 C32 62.4(3)
Si18 Si11 Si19 C31 65.6(2)
Si15 Si11 Si19 C31 -173.1(2)
Si12 Si11 Si19 C31 -58.2(2)
Si14 Si15 Si20 C35 -66.4(2)
Si16 Si15 Si20 C35 172.8(2)
Si11 Si15 Si20 C35 56.8(3)
Si14 Si15 Si20 C33 170.9(2)
Si16 Si15 Si20 C33 50.2(2)
Si11 Si15 Si20 C33 -65.8(2)
Si14 Si15 Si20 C36 51.5(3)
Si16 Si15 Si20 C36 -69.3(3)
Si11 Si15 Si20 C36 174.7(2)

loop_
_cod_related_entry_id
_cod_related_entry_database
_cod_related_entry_code
1 ChemSpider 30659786
